data_7160846
loop_
_publ_author_name
'Farajpour, Behnaz'
'Khavari, Fatemeh'
'Davoudi, Nafiseh B.'
'Lotfi Nosood, Yazdanbakhsh'
'Notash, Behrouz'
'Taheri, Salman'
'Moradkhani, Fatemeh'
'Shiri, Morteza'
'Al-Harrasi, Ahmed'
'Hussain, Faiq'

_publ_section_title
;
 Synthesis of Furan-Linked Iminomethyl 2-Aminochromones via Base-Promoted
 Cascade Reaction of 3-Cyanochromones with \b-Ketodinitriles
;
_journal_name_full 'Organic &amp; Biomolecular Chemistry'
_journal_paper_doi 10.1039/D5OB01442E
_journal_year 2025
_chemical_formula_moiety 'C21 H12 Cl N3 O3, C3 H7 N O'
_chemical_formula_sum 'C24 H19 Cl N4 O4'
_chemical_formula_weight 462.88
_space_group_IT_number 14
_space_group_name_Hall '-P 2ybc'
_space_group_name_H-M_alt 'P 1 21/c 1'
_symmetry_cell_setting monoclinic
_symmetry_space_group_name_Hall '-P 2ybc'
_symmetry_space_group_name_H-M 'P 1 21/c 1'
_atom_sites_solution_hydrogens geom
_atom_sites_solution_primary direct
_atom_sites_solution_secondary difmap
_audit_creation_method SHELXL-97
_audit_update_record
;
2025-08-03 deposited with the CCDC.	2025-11-10 downloaded from the CCDC.
;
_cell_angle_alpha 90.00
_cell_angle_beta 107.37(3)
_cell_angle_gamma 90.00
_cell_formula_units_Z 4
_cell_length_a 16.683(3)
_cell_length_b 8.7068(17)
_cell_length_c 16.643(3)
_cell_measurement_reflns_used 4046
_cell_measurement_temperature 298(2)
_cell_measurement_theta_max 25.00
_cell_measurement_theta_min 2.50
_cell_volume 2307.2(8)
_computing_cell_refinement 'X-Area (Stoe & Cie GmbH, 2005)'
_computing_data_collection 'X-Area (Stoe & Cie GmbH, 2005)'
_computing_data_reduction 'X-Area (Stoe & Cie GmbH, 2005)'
_computing_molecular_graphics 'ORTEP-3 for Windows (Farrugia, 1997)'
_computing_publication_material 'WinGX (Farrugia, 1999)'
_computing_structure_refinement 'SHELXL-97 (Sheldrick, 2008)'
_computing_structure_solution 'SHELXS-97 (Sheldrick, 2008)'
_diffrn_ambient_temperature 298(2)
_diffrn_detector_area_resol_mean '0.15 mm'
_diffrn_measured_fraction_theta_full 0.993
_diffrn_measured_fraction_theta_max 0.993
_diffrn_measurement_device_type 'STOE IPDS 2T'
_diffrn_measurement_method 'rotation method'
_diffrn_radiation_monochromator graphite
_diffrn_radiation_source 'fine-focus sealed tube'
_diffrn_radiation_type MoK\a
_diffrn_radiation_wavelength 0.71073
_diffrn_reflns_av_R_equivalents 0.1615
_diffrn_reflns_av_sigmaI/netI 0.1572
_diffrn_reflns_limit_h_max 19
_diffrn_reflns_limit_h_min -19
_diffrn_reflns_limit_k_max 10
_diffrn_reflns_limit_k_min -10
_diffrn_reflns_limit_l_max 19
_diffrn_reflns_limit_l_min -19
_diffrn_reflns_number 10979
_diffrn_reflns_theta_full 25.00
_diffrn_reflns_theta_max 25.00
_diffrn_reflns_theta_min 2.50
_diffrn_standards_number 0
_exptl_absorpt_coefficient_mu 0.204
_exptl_absorpt_correction_type none
_exptl_crystal_colour yellow
_exptl_crystal_density_diffrn 1.333
_exptl_crystal_density_method 'not measured'
_exptl_crystal_description plate
_exptl_crystal_F_000 960
_exptl_crystal_size_max 0.3
_exptl_crystal_size_mid 0.2
_exptl_crystal_size_min 0.2
_refine_diff_density_max 0.198
_refine_diff_density_min -0.238
_refine_diff_density_rms 0.049
_refine_ls_extinction_method none
_refine_ls_goodness_of_fit_ref 0.957
_refine_ls_hydrogen_treatment mixed
_refine_ls_matrix_type full
_refine_ls_number_parameters 306
_refine_ls_number_reflns 4046
_refine_ls_number_restraints 3
_refine_ls_restrained_S_all 0.969
_refine_ls_R_factor_all 0.1995
_refine_ls_R_factor_gt 0.0843
_refine_ls_shift/su_max 0.000
_refine_ls_shift/su_mean 0.000
_refine_ls_structure_factor_coef Fsqd
_refine_ls_weighting_details 'calc w=1/[\s^2^(Fo^2^)+(0.0645P)^2^+0.0000P] where P=(Fo^2^+2Fc^2^)/3'
_refine_ls_weighting_scheme calc
_refine_ls_wR_factor_gt 0.1579
_refine_ls_wR_factor_ref 0.1915
_reflns_number_gt 1732
_reflns_number_total 4046
_reflns_threshold_expression >2sigma(I)
_cod_data_source_file d5ob01442e2.cif
_cod_data_source_block khc1991h
_cod_original_sg_symbol_Hall '-P 2bc'
_cod_original_sg_symbol_H-M 'P 21/c'
_cod_database_code 7160846

loop_
_symmetry_equiv_pos_as_xyz
'x, y, z'
'-x, y+1/2, -z+1/2'
'-x, -y, -z'
'x, -y-1/2, z-1/2'

loop_
_atom_site_label
_atom_site_type_symbol
_atom_site_fract_x
_atom_site_fract_y
_atom_site_fract_z
_atom_site_U_iso_or_equiv
_atom_site_adp_type
_atom_site_occupancy
_atom_site_symmetry_multiplicity
_atom_site_calc_flag
_atom_site_refinement_flags
_atom_site_disorder_assembly
_atom_site_disorder_group
Cl1 Cl 0.11921(11) 1.1077(3) 0.37030(15) 0.1309(8) Uani 1 1 d . . .
O1 O 0.49993(19) 0.7845(3) 0.46971(17) 0.0517(8) Uani 1 1 d . . .
O2 O 0.7834(2) 0.3696(4) 0.7132(2) 0.0708(10) Uani 1 1 d . . .
O3 O 0.5371(2) 0.4423(4) 0.6954(2) 0.0694(10) Uani 1 1 d . . .
O4 O 1.0599(3) 0.5668(8) 0.3915(4) 0.155(3) Uani 1 1 d . . .
N1 N 0.7256(3) 0.8060(6) 0.3545(3) 0.0965(17) Uani 1 1 d . . .
N2 N 0.6283(2) 0.6487(4) 0.5201(2) 0.0528(10) Uani 1 1 d . . .
N3 N 0.7775(3) 0.5154(6) 0.6026(3) 0.0703(13) Uani 1 1 d D . .
N4 N 0.9701(3) 0.7618(7) 0.3782(4) 0.0988(17) Uani 1 1 d . . .
C1 C 0.2204(3) 1.0423(7) 0.3800(4) 0.0743(16) Uani 1 1 d . . .
C2 C 0.2621(4) 1.0949(6) 0.3265(3) 0.0709(15) Uani 1 1 d . . .
H2 H 0.2362 1.1635 0.2837 0.085 Uiso 1 1 calc R . .
C3 C 0.2570(4) 0.9400(7) 0.4423(4) 0.0756(16) Uani 1 1 d . . .
H3 H 0.2279 0.9058 0.4786 0.091 Uiso 1 1 calc R . .
C4 C 0.3363(3) 0.8880(6) 0.4512(3) 0.0630(14) Uani 1 1 d . . .
H4 H 0.3606 0.8163 0.4927 0.076 Uiso 1 1 calc R . .
C5 C 0.3421(3) 1.0462(6) 0.3360(3) 0.0607(14) Uani 1 1 d . . .
H5 H 0.3710 1.0833 0.3002 0.073 Uiso 1 1 calc R . .
C6 C 0.3810(3) 0.9414(5) 0.3989(3) 0.0528(12) Uani 1 1 d . . .
C7 C 0.4664(3) 0.8887(5) 0.4068(3) 0.0509(12) Uani 1 1 d . . .
C8 C 0.5201(3) 0.9159(5) 0.3628(3) 0.0555(13) Uani 1 1 d . . .
H8 H 0.5118 0.9821 0.3172 0.067 Uiso 1 1 calc R . .
C9 C 0.5917(3) 0.8252(6) 0.3988(3) 0.0528(12) Uani 1 1 d D . .
C10 C 0.5781(3) 0.7458(5) 0.4648(3) 0.0468(11) Uani 1 1 d . . .
C11 C 0.6656(3) 0.8128(6) 0.3750(3) 0.0686(15) Uani 1 1 d D . .
C12 C 0.6018(3) 0.5828(5) 0.5782(3) 0.0533(13) Uani 1 1 d . . .
H12 H 0.5466 0.6011 0.5775 0.064 Uiso 1 1 calc R . .
C13 C 0.6509(3) 0.4860(5) 0.6419(3) 0.0501(12) Uani 1 1 d . . .
C14 C 0.7352(4) 0.4587(6) 0.6516(3) 0.0588(13) Uani 1 1 d . . .
C15 C 0.7476(4) 0.2956(6) 0.7687(3) 0.0672(15) Uani 1 1 d . . .
C16 C 0.6635(4) 0.3159(6) 0.7628(3) 0.0629(14) Uani 1 1 d . . .
C17 C 0.6118(4) 0.4183(5) 0.6999(3) 0.0558(13) Uani 1 1 d . . .
C18 C 0.6331(4) 0.2300(6) 0.8186(3) 0.0773(17) Uani 1 1 d . . .
H18 H 0.5770 0.2383 0.8165 0.093 Uiso 1 1 calc R . .
C19 C 0.6850(6) 0.1342(8) 0.8763(4) 0.102(2) Uani 1 1 d . . .
H19 H 0.6636 0.0768 0.9123 0.122 Uiso 1 1 calc R . .
C20 C 0.7675(5) 0.1223(8) 0.8813(4) 0.100(2) Uani 1 1 d . . .
H20 H 0.8026 0.0591 0.9219 0.120 Uiso 1 1 calc R . .
C21 C 0.7995(4) 0.2027(7) 0.8271(4) 0.0902(19) Uani 1 1 d . . .
H21 H 0.8559 0.1939 0.8302 0.108 Uiso 1 1 calc R . .
C22 C 0.9254(4) 0.8910(9) 0.3308(6) 0.140(3) Uani 1 1 d . . .
H22A H 0.9378 0.9819 0.3649 0.210 Uiso 1 1 calc R . .
H22B H 0.8661 0.8712 0.3148 0.210 Uiso 1 1 calc R . .
H22C H 0.9426 0.9055 0.2812 0.210 Uiso 1 1 calc R . .
C23 C 0.9533(6) 0.7265(14) 0.4542(7) 0.219(6) Uani 1 1 d . . .
H23A H 0.8981 0.6828 0.4420 0.328 Uiso 1 1 calc R . .
H23B H 0.9562 0.8185 0.4867 0.328 Uiso 1 1 calc R . .
H23C H 0.9941 0.6541 0.4856 0.328 Uiso 1 1 calc R . .
C24 C 1.0238(5) 0.6796(12) 0.3555(6) 0.134(3) Uani 1 1 d . . .
H24 H 1.0360 0.7096 0.3069 0.160 Uiso 1 1 calc R . .
H3A H 0.749(5) 0.572(8) 0.567(4) 0.160 Uiso 1 1 d D . .
H3B H 0.822(3) 0.482(9) 0.607(5) 0.160 Uiso 1 1 d D . .

loop_
_atom_site_aniso_label
_atom_site_aniso_U_11
_atom_site_aniso_U_22
_atom_site_aniso_U_33
_atom_site_aniso_U_23
_atom_site_aniso_U_13
_atom_site_aniso_U_12
Cl1 0.0659(11) 0.1462(17) 0.188(2) 0.0205(15) 0.0490(13) 0.0202(11)
O1 0.059(2) 0.058(2) 0.0442(18) 0.0002(17) 0.0254(16) 0.0048(17)
O2 0.069(2) 0.069(2) 0.066(2) 0.003(2) 0.008(2) 0.004(2)
O3 0.082(3) 0.076(2) 0.062(2) -0.0005(19) 0.039(2) 0.003(2)
O4 0.106(4) 0.177(6) 0.202(6) 0.059(5) 0.077(4) 0.066(4)
N1 0.077(3) 0.117(4) 0.112(4) 0.013(3) 0.054(3) 0.009(3)
N2 0.064(3) 0.055(2) 0.042(2) -0.002(2) 0.020(2) 0.000(2)
N3 0.064(3) 0.078(4) 0.074(3) 0.003(3) 0.028(3) 0.003(3)
N4 0.069(4) 0.110(4) 0.124(5) 0.019(4) 0.039(3) 0.013(3)
C1 0.053(3) 0.072(4) 0.097(4) -0.003(4) 0.021(3) 0.006(3)
C2 0.076(4) 0.063(4) 0.073(4) 0.006(3) 0.022(3) 0.006(3)
C3 0.067(4) 0.082(4) 0.088(4) -0.004(4) 0.038(4) -0.009(3)
C4 0.062(3) 0.070(4) 0.061(3) 0.003(3) 0.024(3) -0.002(3)
C5 0.067(4) 0.061(3) 0.056(3) -0.011(3) 0.020(3) 0.001(3)
C6 0.065(3) 0.048(3) 0.046(3) -0.008(2) 0.017(3) -0.008(3)
C7 0.058(3) 0.051(3) 0.044(3) 0.004(2) 0.016(3) 0.003(3)
C8 0.064(3) 0.058(3) 0.050(3) 0.003(3) 0.027(3) -0.003(3)
C9 0.055(3) 0.057(3) 0.050(3) 0.003(3) 0.022(3) -0.001(3)
C10 0.049(3) 0.047(3) 0.045(3) -0.008(2) 0.015(2) 0.006(3)
C11 0.065(4) 0.078(4) 0.071(3) 0.018(3) 0.033(3) 0.006(3)
C12 0.062(3) 0.054(3) 0.046(3) -0.010(3) 0.020(3) -0.006(3)
C13 0.060(3) 0.049(3) 0.042(3) -0.004(2) 0.017(3) -0.006(3)
C14 0.073(4) 0.048(3) 0.053(3) -0.009(3) 0.017(3) -0.003(3)
C15 0.102(5) 0.049(3) 0.041(3) 0.001(3) 0.007(3) -0.002(3)
C16 0.086(4) 0.052(3) 0.050(3) -0.009(3) 0.019(3) 0.005(3)
C17 0.078(4) 0.050(3) 0.038(3) -0.007(2) 0.017(3) -0.001(3)
C18 0.126(5) 0.059(4) 0.061(3) 0.003(3) 0.048(4) 0.006(4)
C19 0.173(8) 0.073(4) 0.065(4) 0.017(4) 0.045(5) 0.006(5)
C20 0.128(6) 0.088(5) 0.071(4) 0.019(4) 0.009(4) 0.014(5)
C21 0.110(5) 0.074(4) 0.078(4) 0.015(4) 0.015(4) 0.007(4)
C22 0.077(5) 0.119(6) 0.216(9) 0.036(7) 0.030(6) 0.016(5)
C23 0.209(12) 0.290(15) 0.204(11) 0.078(11) 0.134(10) 0.093(11)
C24 0.100(6) 0.173(9) 0.141(7) 0.018(7) 0.054(6) 0.036(6)

loop_
_atom_type_symbol
_atom_type_description
_atom_type_scat_dispersion_real
_atom_type_scat_dispersion_imag
_atom_type_scat_source
C C 0.0033 0.0016 'International Tables Vol C Tables 4.2.6.8 and 6.1.1.4'
H H 0.0000 0.0000 'International Tables Vol C Tables 4.2.6.8 and 6.1.1.4'
N N 0.0061 0.0033 'International Tables Vol C Tables 4.2.6.8 and 6.1.1.4'
O O 0.0106 0.0060 'International Tables Vol C Tables 4.2.6.8 and 6.1.1.4'
Cl Cl 0.1484 0.1585 'International Tables Vol C Tables 4.2.6.8 and 6.1.1.4'

loop_
_geom_angle_atom_site_label_1
_geom_angle_atom_site_label_2
_geom_angle_atom_site_label_3
_geom_angle
_geom_angle_site_symmetry_1
_geom_angle_site_symmetry_3
_geom_angle_publ_flag
C7 O1 C10 107.2(3) . . ?
C14 O2 C15 119.5(4) . . ?
C12 N2 C10 120.3(4) . . ?
C14 N3 H3A 112(6) . . ?
C14 N3 H3B 119(6) . . ?
H3A N3 H3B 128(8) . . ?
C24 N4 C23 119.0(8) . . ?
C24 N4 C22 124.2(7) . . ?
C23 N4 C22 116.8(7) . . ?
C2 C1 C3 121.1(5) . . ?
C2 C1 Cl1 119.9(5) . . ?
C3 C1 Cl1 119.0(5) . . ?
C1 C2 C5 119.5(5) . . ?
C1 C2 H2 120.3 . . ?
C5 C2 H2 120.3 . . ?
C4 C3 C1 119.9(5) . . ?
C4 C3 H3 120.0 . . ?
C1 C3 H3 120.0 . . ?
C3 C4 C6 120.4(5) . . ?
C3 C4 H4 119.8 . . ?
C6 C4 H4 119.8 . . ?
C2 C5 C6 120.8(5) . . ?
C2 C5 H5 119.6 . . ?
C6 C5 H5 119.6 . . ?
C4 C6 C5 118.3(5) . . ?
C4 C6 C7 122.0(5) . . ?
C5 C6 C7 119.7(4) . . ?
C8 C7 O1 110.3(4) . . ?
C8 C7 C6 133.5(4) . . ?
O1 C7 C6 116.1(4) . . ?
C7 C8 C9 106.9(4) . . ?
C7 C8 H8 126.6 . . ?
C9 C8 H8 126.6 . . ?
C10 C9 C11 123.7(5) . . ?
C10 C9 C8 107.5(4) . . ?
C11 C9 C8 128.8(4) . . ?
N2 C10 C9 130.4(4) . . ?
N2 C10 O1 121.5(4) . . ?
C9 C10 O1 108.1(4) . . ?
N1 C11 C9 178.3(6) . . ?
N2 C12 C13 124.6(5) . . ?
N2 C12 H12 117.7 . . ?
C13 C12 H12 117.7 . . ?
C14 C13 C12 122.2(4) . . ?
C14 C13 C17 119.8(5) . . ?
C12 C13 C17 118.0(5) . . ?
N3 C14 O2 112.1(5) . . ?
N3 C14 C13 124.9(5) . . ?
O2 C14 C13 122.9(5) . . ?
C21 C15 C16 122.8(6) . . ?
C21 C15 O2 116.1(6) . . ?
C16 C15 O2 121.1(5) . . ?
C15 C16 C18 116.3(5) . . ?
C15 C16 C17 120.0(5) . . ?
C18 C16 C17 123.7(5) . . ?
O3 C17 C13 122.5(5) . . ?
O3 C17 C16 121.0(5) . . ?
C13 C17 C16 116.5(5) . . ?
C19 C18 C16 120.9(6) . . ?
C19 C18 H18 119.5 . . ?
C16 C18 H18 119.5 . . ?
C20 C19 C18 120.4(7) . . ?
C20 C19 H19 119.8 . . ?
C18 C19 H19 119.8 . . ?
C19 C20 C21 120.5(7) . . ?
C19 C20 H20 119.8 . . ?
C21 C20 H20 119.8 . . ?
C15 C21 C20 119.0(7) . . ?
C15 C21 H21 120.5 . . ?
C20 C21 H21 120.5 . . ?
N4 C22 H22A 109.5 . . ?
N4 C22 H22B 109.5 . . ?
H22A C22 H22B 109.5 . . ?
N4 C22 H22C 109.5 . . ?
H22A C22 H22C 109.5 . . ?
H22B C22 H22C 109.5 . . ?
N4 C23 H23A 109.5 . . ?
N4 C23 H23B 109.5 . . ?
H23A C23 H23B 109.5 . . ?
N4 C23 H23C 109.5 . . ?
H23A C23 H23C 109.5 . . ?
H23B C23 H23C 109.5 . . ?
O4 C24 N4 126.3(9) . . ?
O4 C24 H24 116.9 . . ?
N4 C24 H24 116.9 . . ?

loop_
_geom_bond_atom_site_label_1
_geom_bond_atom_site_label_2
_geom_bond_distance
_geom_bond_site_symmetry_2
_geom_bond_publ_flag
Cl1 C1 1.743(6) . ?
O1 C7 1.371(5) . ?
O1 C10 1.374(5) . ?
O2 C14 1.345(6) . ?
O2 C15 1.399(6) . ?
O3 C17 1.245(6) . ?
O4 C24 1.212(9) . ?
N1 C11 1.152(6) . ?
N2 C12 1.311(5) . ?
N2 C10 1.343(5) . ?
N3 C14 1.323(7) . ?
N3 H3A 0.80(2) . ?
N3 H3B 0.78(2) . ?
N4 C24 1.288(9) . ?
N4 C23 1.408(8) . ?
N4 C22 1.447(8) . ?
C1 C2 1.363(7) . ?
C1 C3 1.364(7) . ?
C2 C5 1.364(7) . ?
C2 H2 0.9300 . ?
C3 C4 1.364(7) . ?
C3 H3 0.9300 . ?
C4 C6 1.384(6) . ?
C4 H4 0.9300 . ?
C5 C6 1.394(6) . ?
C5 H5 0.9300 . ?
C6 C7 1.465(7) . ?
C7 C8 1.337(6) . ?
C8 C9 1.408(6) . ?
C8 H8 0.9300 . ?
C9 C10 1.372(6) . ?
C9 C11 1.407(6) . ?
C12 C13 1.409(6) . ?
C12 H12 0.9300 . ?
C13 C14 1.386(7) . ?
C13 C17 1.442(6) . ?
C15 C21 1.358(7) . ?
C15 C16 1.388(8) . ?
C16 C18 1.400(7) . ?
C16 C17 1.447(7) . ?
C18 C19 1.368(8) . ?
C18 H18 0.9300 . ?
C19 C20 1.359(9) . ?
C19 H19 0.9300 . ?
C20 C21 1.370(8) . ?
C20 H20 0.9300 . ?
C21 H21 0.9300 . ?
C22 H22A 0.9600 . ?
C22 H22B 0.9600 . ?
C22 H22C 0.9600 . ?
C23 H23A 0.9600 . ?
C23 H23B 0.9600 . ?
C23 H23C 0.9600 . ?
C24 H24 0.9300 . ?

loop_
_geom_torsion_atom_site_label_1
_geom_torsion_atom_site_label_2
_geom_torsion_atom_site_label_3
_geom_torsion_atom_site_label_4
_geom_torsion
_geom_torsion_site_symmetry_1
_geom_torsion_site_symmetry_2
_geom_torsion_site_symmetry_3
_geom_torsion_site_symmetry_4
_geom_torsion_publ_flag
C3 C1 C2 C5 -0.9(8) . . . . ?
Cl1 C1 C2 C5 178.2(4) . . . . ?
C2 C1 C3 C4 -0.5(9) . . . . ?
Cl1 C1 C3 C4 -179.7(4) . . . . ?
C1 C3 C4 C6 1.7(8) . . . . ?
C1 C2 C5 C6 1.1(8) . . . . ?
C3 C4 C6 C5 -1.5(7) . . . . ?
C3 C4 C6 C7 179.7(5) . . . . ?
C2 C5 C6 C4 0.0(7) . . . . ?
C2 C5 C6 C7 178.9(5) . . . . ?
C10 O1 C7 C8 0.3(5) . . . . ?
C10 O1 C7 C6 177.8(4) . . . . ?
C4 C6 C7 C8 176.3(5) . . . . ?
C5 C6 C7 C8 -2.5(8) . . . . ?
C4 C6 C7 O1 -0.6(6) . . . . ?
C5 C6 C7 O1 -179.4(4) . . . . ?
O1 C7 C8 C9 0.0(5) . . . . ?
C6 C7 C8 C9 -177.0(5) . . . . ?
C7 C8 C9 C10 -0.3(5) . . . . ?
C7 C8 C9 C11 179.8(5) . . . . ?
C12 N2 C10 C9 -178.9(5) . . . . ?
C12 N2 C10 O1 3.1(6) . . . . ?
C11 C9 C10 N2 2.2(8) . . . . ?
C8 C9 C10 N2 -177.7(4) . . . . ?
C11 C9 C10 O1 -179.7(5) . . . . ?
C8 C9 C10 O1 0.5(5) . . . . ?
C7 O1 C10 N2 177.9(4) . . . . ?
C7 O1 C10 C9 -0.5(5) . . . . ?
C10 C9 C11 N1 -161(23) . . . . ?
C8 C9 C11 N1 19(24) . . . . ?
C10 N2 C12 C13 -176.3(4) . . . . ?
N2 C12 C13 C14 3.9(7) . . . . ?
N2 C12 C13 C17 -178.1(4) . . . . ?
C15 O2 C14 N3 -177.5(4) . . . . ?
C15 O2 C14 C13 2.4(7) . . . . ?
C12 C13 C14 N3 -1.6(8) . . . . ?
C17 C13 C14 N3 -179.6(5) . . . . ?
C12 C13 C14 O2 178.4(4) . . . . ?
C17 C13 C14 O2 0.5(7) . . . . ?
C14 O2 C15 C21 177.4(4) . . . . ?
C14 O2 C15 C16 -1.8(7) . . . . ?
C21 C15 C16 C18 -2.4(8) . . . . ?
O2 C15 C16 C18 176.7(4) . . . . ?
C21 C15 C16 C17 179.1(5) . . . . ?
O2 C15 C16 C17 -1.7(7) . . . . ?
C14 C13 C17 O3 178.1(5) . . . . ?
C12 C13 C17 O3 0.1(7) . . . . ?
C14 C13 C17 C16 -3.8(6) . . . . ?
C12 C13 C17 C16 178.1(4) . . . . ?
C15 C16 C17 O3 -177.4(5) . . . . ?
C18 C16 C17 O3 4.2(7) . . . . ?
C15 C16 C17 C13 4.4(6) . . . . ?
C18 C16 C17 C13 -173.9(5) . . . . ?
C15 C16 C18 C19 1.1(7) . . . . ?
C17 C16 C18 C19 179.5(5) . . . . ?
C16 C18 C19 C20 1.0(9) . . . . ?
C18 C19 C20 C21 -1.9(11) . . . . ?
C16 C15 C21 C20 1.7(8) . . . . ?
O2 C15 C21 C20 -177.6(5) . . . . ?
C19 C20 C21 C15 0.6(10) . . . . ?
C23 N4 C24 O4 3.8(14) . . . . ?
C22 N4 C24 O4 -176.7(9) . . . . ?
